data_2002068
loop_
_publ_author_name
'Nicholson, W. V.'
'Sawyer, L.'
'Taylor, P.'
'Dawson, I.'
'Gould, R. O.'

_publ_section_title
;
 4-Methoxyindan-1-one oxime
;
_journal_issue 1
_journal_name_full 'Acta Crystallographica Section C'
_journal_page_first 101
_journal_page_last 103
_journal_paper_doi 10.1107/S0108270192005663
_journal_volume 49
_journal_year 1993
_chemical_formula_sum 'C10 H11 N O2'
_chemical_formula_weight 177.19
_space_group_IT_number 14
_space_group_name_Hall '-P 2yn'
_space_group_name_H-M_alt 'P 1 21/n 1'
_symmetry_cell_setting monoclinic
_symmetry_space_group_name_H-M 'P 1 21/n 1'
_cell_angle_alpha 90
_cell_angle_beta 97.470(10)
_cell_angle_gamma 90
_cell_formula_units_Z 4
_cell_length_a 14.422(3)
_cell_length_b 7.468(8)
_cell_length_c 8.270(2)
_cell_volume 883.1(10)
_diffrn_radiation_type Mo
_diffrn_radiation_wavelength 0.71073
_exptl_absorpt_coefficient_mu 0.087
_exptl_crystal_density_diffrn 1.338
_exptl_crystal_F_000 376
_cod_data_source_file ha1004.cif
_cod_data_source_block ha1004_structure_1_of_1
_cod_original_cell_volume 883.2
_cod_original_sg_symbol_H-M 'P 21/n'
_cod_original_formula_sum 'C10 H11 N1 O2'
_cod_database_code 2002068

loop_
_space_group_symop_id
_space_group_symop_operation_xyz
1 x,y,z
2 -x+1/2,y+1/2,-z+1/2
3 -x,-y,-z
4 x+1/2,-y+1/2,z+1/2

loop_
_atom_site_label
_atom_site_fract_x
_atom_site_fract_y
_atom_site_fract_z
_atom_site_U_iso_or_equiv
C(1) .48089(8) .33641(15) .69409(14) .0277(6)
C(2) .56120(8) .28433(15) .61264(14) .0272(6)
C(3) .65684(9) .28917(18) .67060(16) .0337(6)
C(4) .71849(9) .23495(18) .56555(17) .10375(7)
C(5) .68758(9) .17898(18) .40682(17) .0348(7)
C(6) .59222(9) .17413(16) .35077(15) .0301(6)
C(7) .52885(8) .22753(15) .45573(14) .0266(6)
C(8) .42391(8) .23563(17) .41992(15) .0295(6)
C(9) .39192(8) .30269(17) .58086(15) .0307(6)
N(11) .49062(7) .40374(15) .83719(13) .0334(6)
O(12) .40330(7) .44341(15) .88918(13) .0433(6)
O(61) .55464(7) .12023(14) .19907(11) .0407(5)
C(62) .61744(13) .0763(3) .0858(2) .0496(9)
H(3) .6765(11) .332(2) .777(2) .039(4)
H(4) .7917(12) .238(2) .602(2) .046(4)
H(5) .7304(12) .142(2) .340(2) .051(5)
H(81) .3946(11) .113(2) .3831(18) .041(4)
H(82) .4058(11) .322(2) .331(2) .044(4)
H(91) .3557(11) .416(2) .5676(19) .050(4)
H(92) .3504(11) .213(2) .6275(18) .042(4)
H(12) .4214(11) .495(2) .985(2) .046(4)
H(621) .6638(14) .189(3) .073(3) .066(5)
H(622) .6543(15) -.023(3) .120(2) .075(6)
H(623) .5819(13) .047(3) -.011(2) .061(5)

loop_
_geom_angle_atom_site_label_1
_geom_angle_atom_site_label_2
_geom_angle_atom_site_label_3
_geom_angle
C(2) C(1) C(9) 109.25(10)
C(2) C(1) N(11) 122.15(11)
C(9) C(1) N(11) 128.57(11)
C(1) C(2) C(3) 129.61(11)
C(1) C(2) C(7) 108.74(10)
C(3) C(2) C(7) 121.64(11)
C(2) C(3) H(3) 119.4(10)
C(2) C(3) C(4) 117.56(12)
H(3) C(3) C(4) 123.0(10)
C(3) C(4) H(4) 120.0(9)
C(3) C(4) C(5) 121.77(13)
H(4) C(4) C(5) 117.2(9)
C(4) C(5) H(5) 119.9(11)
C(4) C(5) C(6) 120.12(12)
H(5) C(5) C(6) 120.0(11)
C(5) C(6) C(7) 118.86(11)
C(5) C(6) O(61) 124.87(12)
C(7) C(6) O(61) 116.27(11)
C(2) C(7) C(6) 120.04(11)
C(2) C(7) C(8) 112.28(10)
C(6) C(7) C(8) 127.67(11)
C(7) C(8) H(81) 112.5(9)
C(7) C(8) H(82) 109.5(10)
C(7) C(8) C(9) 104.38(10)
H(81) C(8) H(82) 107.6(13)
H(81) C(8) C(9) 112.5(9)
H(82) C(8) C(9) 110.3(10)
C(1) C(9) C(8) 105.27(10)
C(1) C(9) H(91) 108.6(9)
C(1) C(9) H(92) 111.9(9)
C(8) C(9) H(91) 113.1(9)
C(8) C(9) H(92) 111.8(9)
H(91) C(9) H(92) 106.3(13)
C(1) N(11) O(12) 111.68(10)
N(11) O(12) H(12) 101.1(11)
C(6) O(61) C(62) 117.62(11)
O(61) C(62) H(621) 109.8(11)
O(61) C(62) H(622) 111.7(13)
O(61) C(62) H(623) 107.2(12)
H(621) C(62) H(622) 108.1(17)
H(621) C(62) H(623) 112.4(16)
H(622) C(62) H(623) 107.7(18)

loop_
_geom_bond_atom_site_label_1
_geom_bond_atom_site_label_2
_geom_bond_distance
C(1) C(2) 1.4661(16)
C(1) C(9) 1.5081(17)
C(1) N(11) 1.2767(16)
C(2) C(3) 1.4006(17)
C(2) C(7) 1.3871(16)
C(3) H(3) 0.944(16)
C(3) C(4) 1.3821(19)
C(4) H(4) 1.060(16)
C(4) C(5) 1.3944(19)
C(5) H(5) 0.926(18)
C(5) C(6) 1.3935(18)
C(6) C(7) 1.3979(17)
C(6) O(61) 1.3612(16)
C(7) C(8) 1.5051(17)
C(8) H(81) 1.040(15)
C(8) H(82) 0.987(16)
C(8) C(9) 1.5475(17)
C(9) H(91) 0.994(16)
C(9) H(92) 1.009(15)
N(11) O(12) 1.4140(15)
O(12) H(12) 0.890(17)
O(61) C(62) 1.423(2)
C(62) H(621) 1.09(2)
C(62) H(622) 0.93(2)
C(62) H(623) 0.917(19)
